data_1573821
_journal_paper_doi 10.1039/D5OB00022J
_chemical_formula_moiety 'C15 H14 O3 S2'
_chemical_formula_sum 'C15 H14 O3 S2'
_chemical_formula_weight 306.38
_space_group_crystal_system triclinic
_space_group_IT_number 2
_space_group_name_Hall '-P 1'
_space_group_name_H-M_alt 'P -1'
_atom_sites_solution_hydrogens geom
_atom_sites_solution_primary dual
_audit_creation_date 2024-05-21
_audit_creation_method
;
Olex2 1.5-beta
(compiled 2022.04.07 svn.rca3783a0 for OlexSys, GUI svn.r6439)
;
_audit_update_record
;
2024-11-15 deposited with the CCDC.	2025-01-31 downloaded from the CCDC.
;
_cell_angle_alpha 82.619(4)
_cell_angle_beta 74.785(5)
_cell_angle_gamma 73.760(5)
_cell_formula_units_Z 2
_cell_length_a 6.1960(3)
_cell_length_b 10.6217(6)
_cell_length_c 11.3470(6)
_cell_measurement_reflns_used 3667
_cell_measurement_temperature 149.99(10)
_cell_measurement_theta_max 73.4280
_cell_measurement_theta_min 4.0030
_cell_volume 690.62(7)
_computing_cell_refinement 'CrysAlisPro 1.171.38.43f (Rigaku OD, 2015)'
_computing_data_collection 'CrysAlisPro 1.171.38.43f (Rigaku OD, 2015)'
_computing_data_reduction 'CrysAlisPro 1.171.38.43f (Rigaku OD, 2015)'
_computing_molecular_graphics 'Olex2 1.5-beta (Dolomanov et al., 2009)'
_computing_publication_material 'Olex2 1.5-beta (Dolomanov et al., 2009)'
_computing_structure_refinement 'SHELXL 2018/3 (Sheldrick, 2015)'
_computing_structure_solution 'SHELXT 2018/2 (Sheldrick, 2018)'
_diffrn_ambient_environment N~2~
_diffrn_ambient_temperature 149.99(10)
_diffrn_detector 'CCD plate'
_diffrn_detector_area_resol_mean 5.2684
_diffrn_detector_type AtlasS2
_diffrn_measured_fraction_theta_full 0.996
_diffrn_measured_fraction_theta_max 0.963
_diffrn_measurement_details
;
List of Runs (angles in degrees, time in seconds):

  # Type    Start    End  Width  t~exp~   \w     \q     \k     \f   Frames
#--------------------------------------------------------------------------
  1  \w      2.00  82.00   1.00    1.00    --   40.73 -99.00 120.00   80
  2  \w     43.00 117.00   1.00    1.00    --  107.58-125.00   0.00   74
  3  \w     45.00 135.00   1.00    1.00    --  107.58 -61.00  30.00   90
  4  \w    112.00 153.00   1.00    1.00    --  107.58  45.00 120.00   41
  5  \w     32.00 135.00   1.00    1.00    --  107.58 -30.00 150.00  103
  6  \w    -18.00  30.00   1.00    1.00    --  -40.73  57.00-180.00   48
  7  \w    141.00 178.00   1.00    1.00    --  107.58  45.00-180.00   37
  8  \w    100.00 128.00   1.00    1.00    --  107.58 125.00-180.00   28
  9  \w     92.00 131.00   1.00    1.00    --  107.58  45.00-180.00   39
 10  \w    -84.00 -16.00   1.00    1.00    --  -40.73 -38.00-120.00   68
 11  \w   -114.00 -86.00   1.00    1.00    --  -40.73 -38.00-120.00   28
 12  \w   -106.00 -15.00   1.00    1.00    --  -40.98 -57.00   0.00   91
 13  \w    -28.00  -2.00   1.00    1.00    --  -40.98 125.00  60.00   26
 14  \w    -28.00  -2.00   1.00    1.00    --   40.98 -57.00-150.00   26
 15  \w     13.00  67.00   1.00    1.00    --   40.98 -57.00-150.00   54
 16  \w     87.00 131.00   1.00    1.00    --  107.58  61.00-120.00   44
 17  \w     82.00 115.00   1.00    1.00    --  107.58-125.00-180.00   33
 18  \w    152.00 178.00   1.00    1.00    --  107.58  30.00 120.00   26
 19  \w     43.00  69.00   1.00    1.00    --  107.58 -77.00 -90.00   26
 20  \w     80.00 133.00   1.00    1.00    --  107.58  30.00 120.00   53
 21  \w     87.00 140.00   1.00    1.00    --  107.58 -77.00 -90.00   53
 22  \w     72.00 102.00   1.00    1.00    --  107.58 -94.00  30.00   30
 23  \w     32.00 102.00   1.00    1.00    --  107.58 -94.00-150.00   70
 24  \w     79.00 122.00   1.00    1.00    --  107.58  61.00   0.00   43
;
_diffrn_measurement_device 'four-circle diffractometer'
_diffrn_measurement_device_type 'SuperNova, Dual, Cu at zero, AtlasS2'
_diffrn_measurement_method '\w scans'
_diffrn_orient_matrix_type 'CrysAlisPro convention (1999,Acta A55,543-557)'
_diffrn_orient_matrix_UB_11 0.1349399000
_diffrn_orient_matrix_UB_12 0.0210215000
_diffrn_orient_matrix_UB_13 -0.1326997000
_diffrn_orient_matrix_UB_21 0.0348816000
_diffrn_orient_matrix_UB_22 0.1281155000
_diffrn_orient_matrix_UB_23 0.0327639000
_diffrn_orient_matrix_UB_31 0.2272973000
_diffrn_orient_matrix_UB_32 -0.0777568000
_diffrn_orient_matrix_UB_33 0.0344108000
_diffrn_radiation_monochromator mirror
_diffrn_radiation_probe x-ray
_diffrn_radiation_type 'Cu K\a'
_diffrn_radiation_wavelength 1.54184
_diffrn_reflns_av_R_equivalents 0.0381
_diffrn_reflns_av_unetI/netI 0.0375
_diffrn_reflns_Laue_measured_fraction_full 0.996
_diffrn_reflns_Laue_measured_fraction_max 0.963
_diffrn_reflns_limit_h_max 7
_diffrn_reflns_limit_h_min -6
_diffrn_reflns_limit_k_max 13
_diffrn_reflns_limit_k_min -13
_diffrn_reflns_limit_l_max 13
_diffrn_reflns_limit_l_min -14
_diffrn_reflns_number 4814
_diffrn_reflns_point_group_measured_fraction_full 0.996
_diffrn_reflns_point_group_measured_fraction_max 0.963
_diffrn_reflns_theta_full 67.684
_diffrn_reflns_theta_max 74.163
_diffrn_reflns_theta_min 4.045
_diffrn_source 'micro-focus sealed X-ray tube'
_diffrn_source_type 'SuperNova (Cu) X-ray Source'
_exptl_absorpt_coefficient_mu 3.536
_exptl_absorpt_correction_T_max 1.00000
_exptl_absorpt_correction_T_min 0.14245
_exptl_absorpt_correction_type multi-scan
_exptl_absorpt_process_details
;
CrysAlisPro 1.171.38.43f (Rigaku Oxford Diffraction, 2015)
Empirical absorption correction using spherical harmonics,
 implemented in SCALE3 ABSPACK scaling algorithm.
;
_exptl_crystal_colour 'clear light colourless'
_exptl_crystal_density_diffrn 1.473
_exptl_crystal_description needle
_exptl_crystal_F_000 320
_exptl_crystal_size_max 0.15
_exptl_crystal_size_mid 0.13
_exptl_crystal_size_min 0.12
_refine_diff_density_max 0.510
_refine_diff_density_min -0.664
_refine_diff_density_rms 0.112
_refine_ls_extinction_coef 0.012(2)
_refine_ls_extinction_expression Fc^*^=kFc[1+0.001xFc^2^\l^3^/sin(2\q)]^-1/4^
_refine_ls_extinction_method 'SHELXL-2018/3 (Sheldrick 2018)'
_refine_ls_goodness_of_fit_ref 1.071
_refine_ls_hydrogen_treatment constr
_refine_ls_matrix_type full
_refine_ls_number_parameters 183
_refine_ls_number_reflns 2708
_refine_ls_number_restraints 0
_refine_ls_restrained_S_all 1.071
_refine_ls_R_factor_all 0.0586
_refine_ls_R_factor_gt 0.0574
_refine_ls_shift/su_max 0.001
_refine_ls_shift/su_mean 0.000
_refine_ls_structure_factor_coef Fsqd
_refine_ls_weighting_details 'w=1/[\s^2^(Fo^2^)+(0.1187P)^2^+0.2066P] where P=(Fo^2^+2Fc^2^)/3'
_refine_ls_weighting_scheme calc
_refine_ls_wR_factor_gt 0.1588
_refine_ls_wR_factor_ref 0.1612
_reflns_Friedel_coverage 0.000
_reflns_number_gt 2593
_reflns_number_total 2708
_reflns_threshold_expression 'I > 2\s(I)'
_cod_data_source_file d5ob00022j2.cif
_cod_data_source_block exp_5389
_cod_database_code 1573821
_shelx_shelxl_version_number 2018/3
_shelx_space_group_comment
;
The symmetry employed for this shelxl refinement is uniquely defined
by the following loop, which should always be used as a source of
symmetry information in preference to the above space-group names.
They are only intended as comments.
;
_olex2_refinement_description
;
1. Fixed Uiso
 At 1.2 times of:
  All C(H) groups, All C(H,H) groups
 At 1.5 times of:
  All C(H,H,H) groups
2.a Ternary CH refined with riding coordinates:
 C10(H10), C11(H11)
2.b Secondary CH2 refined with riding coordinates:
 C12(H12A,H12B), C14(H14A,H14B)
2.c Aromatic/amide H refined with riding coordinates:
 C2(H2), C3(H3), C4(H4), C5(H5), C6(H6)
2.d Idealised Me refined as rotating group:
 C15(H15A,H15B,H15C)
;
_olex2_submission_special_instructions 'No special instructions were received'
_oxdiff_exptl_absorpt_empirical_details
;
Empirical correction (ABSPACK) includes:
- Absorption correction using spherical harmonics
- Frame scaling
- Detector area scaling
;
_oxdiff_exptl_absorpt_empirical_full_max 4.147
_oxdiff_exptl_absorpt_empirical_full_min 0.476

loop_
_space_group_symop_operation_xyz
'x, y, z'
'-x, -y, -z'

loop_
_atom_site_label
_atom_site_type_symbol
_atom_site_fract_x
_atom_site_fract_y
_atom_site_fract_z
_atom_site_U_iso_or_equiv
_atom_site_adp_type
_atom_site_occupancy
_atom_site_site_symmetry_order
_atom_site_calc_flag
_atom_site_refinement_flags_posn
_atom_site_refinement_flags_adp
_atom_site_refinement_flags_occupancy
_atom_site_disorder_assembly
_atom_site_disorder_group
S1 S 0.12230(8) 0.12000(5) 0.98316(4) 0.0195(2) Uani 1 1 d . . . . .
S2 S 0.43850(9) 0.28287(5) 1.00232(4) 0.0203(2) Uani 1 1 d . . . . .
O1 O 0.0857(3) 0.17192(16) 0.74276(14) 0.0241(4) Uani 1 1 d . . . . .
O2 O 0.1165(4) 0.5671(2) 0.6521(2) 0.0549(6) Uani 1 1 d . . . . .
O3 O 0.4261(3) 0.51944(15) 0.88151(15) 0.0279(4) Uani 1 1 d . . . . .
C1 C 0.3934(4) 0.1926(2) 0.57372(19) 0.0185(4) Uani 1 1 d . . . . .
C2 C 0.2673(4) 0.2399(2) 0.4852(2) 0.0225(5) Uani 1 1 d . . . . .
H2 H 0.106405 0.280899 0.508734 0.027 Uiso 1 1 calc R U . . .
C3 C 0.3779(4) 0.2268(2) 0.3621(2) 0.0257(5) Uani 1 1 d . . . . .
H3 H 0.293952 0.262473 0.301205 0.031 Uiso 1 1 calc R U . . .
C4 C 0.6099(4) 0.1620(2) 0.3281(2) 0.0280(5) Uani 1 1 d . . . . .
H4 H 0.683559 0.150616 0.244105 0.034 Uiso 1 1 calc R U . . .
C5 C 0.7353(4) 0.1134(2) 0.4164(2) 0.0295(5) Uani 1 1 d . . . . .
H5 H 0.894264 0.068184 0.392792 0.035 Uiso 1 1 calc R U . . .
C6 C 0.6286(4) 0.1310(2) 0.5392(2) 0.0236(5) Uani 1 1 d . . . . .
H6 H 0.715718 0.101023 0.599494 0.028 Uiso 1 1 calc R U . . .
C7 C 0.2714(4) 0.2030(2) 0.70609(19) 0.0180(4) Uani 1 1 d . . . . .
C8 C 0.3724(3) 0.24725(19) 0.79072(18) 0.0169(4) Uani 1 1 d . . . . .
C9 C 0.3111(3) 0.21686(19) 0.91305(18) 0.0166(4) Uani 1 1 d . . . . .
C10 C 0.5508(4) 0.3275(2) 0.75493(18) 0.0178(4) Uani 1 1 d . . . . .
H10 H 0.706762 0.267849 0.722695 0.021 Uiso 1 1 calc R U . . .
C11 C 0.5534(4) 0.3868(2) 0.8718(2) 0.0210(5) Uani 1 1 d . . . . .
H11 H 0.717644 0.380970 0.871176 0.025 Uiso 1 1 calc R U . . .
C12 C 0.4997(4) 0.4408(2) 0.6588(2) 0.0235(5) Uani 1 1 d . . . . .
H12A H 0.615576 0.492716 0.643174 0.028 Uiso 1 1 calc R U . . .
H12B H 0.506107 0.405749 0.580874 0.028 Uiso 1 1 calc R U . . .
C13 C 0.2623(5) 0.5252(2) 0.7089(2) 0.0299(5) Uani 1 1 d . . . . .
C14 C 0.2166(4) 0.5498(2) 0.8429(2) 0.0290(5) Uani 1 1 d . . . . .
H14A H 0.134640 0.643191 0.856014 0.035 Uiso 1 1 calc R U . . .
H14B H 0.115690 0.495219 0.892694 0.035 Uiso 1 1 calc R U . . .
C15 C 0.1983(4) 0.0705(2) 1.12872(19) 0.0234(5) Uani 1 1 d . . . . .
H15A H 0.366181 0.034252 1.114951 0.035 Uiso 1 1 calc R U . . .
H15B H 0.119679 0.003599 1.171620 0.035 Uiso 1 1 calc R U . . .
H15C H 0.150360 0.146968 1.178444 0.035 Uiso 1 1 calc R U . . .

loop_
_atom_site_aniso_label
_atom_site_aniso_U_11
_atom_site_aniso_U_22
_atom_site_aniso_U_33
_atom_site_aniso_U_23
_atom_site_aniso_U_13
_atom_site_aniso_U_12
S1 0.0241(4) 0.0186(3) 0.0171(3) 0.0016(2) 0.0003(2) -0.0138(2)
S2 0.0277(4) 0.0202(3) 0.0166(3) 0.0030(2) -0.0046(2) -0.0144(2)
O1 0.0228(8) 0.0294(9) 0.0213(8) -0.0008(6) -0.0020(6) -0.0121(7)
O2 0.0590(14) 0.0532(13) 0.0460(12) 0.0019(10) -0.0291(11) 0.0092(11)
O3 0.0454(10) 0.0174(8) 0.0258(8) -0.0003(6) -0.0106(7) -0.0143(7)
C1 0.0240(10) 0.0132(9) 0.0192(10) -0.0003(7) -0.0031(8) -0.0083(8)
C2 0.0245(11) 0.0213(10) 0.0228(11) -0.0021(8) -0.0052(9) -0.0080(8)
C3 0.0369(12) 0.0223(11) 0.0199(11) -0.0003(8) -0.0069(9) -0.0114(9)
C4 0.0392(13) 0.0266(12) 0.0170(10) -0.0019(8) -0.0001(9) -0.0125(10)
C5 0.0279(11) 0.0291(12) 0.0239(12) -0.0037(9) 0.0030(9) -0.0028(9)
C6 0.0253(11) 0.0209(11) 0.0215(11) -0.0009(8) -0.0028(9) -0.0037(9)
C7 0.0193(10) 0.0141(9) 0.0193(10) 0.0004(7) -0.0032(8) -0.0040(7)
C8 0.0193(9) 0.0123(9) 0.0175(10) 0.0003(7) -0.0008(8) -0.0051(7)
C9 0.0190(9) 0.0116(9) 0.0187(10) 0.0005(7) -0.0013(8) -0.0065(7)
C10 0.0215(10) 0.0156(10) 0.0161(10) 0.0021(7) 0.0000(8) -0.0099(8)
C11 0.0271(11) 0.0191(10) 0.0206(10) 0.0032(8) -0.0052(8) -0.0144(8)
C12 0.0356(12) 0.0171(10) 0.0184(10) 0.0048(8) -0.0017(9) -0.0148(9)
C13 0.0407(13) 0.0180(11) 0.0299(12) 0.0048(9) -0.0109(11) -0.0062(10)
C14 0.0374(13) 0.0164(10) 0.0271(12) -0.0002(9) -0.0029(10) -0.0019(9)
C15 0.0284(11) 0.0229(11) 0.0181(11) 0.0060(8) -0.0006(8) -0.0134(9)

loop_
_atom_type_symbol
_atom_type_description
_atom_type_scat_dispersion_real
_atom_type_scat_dispersion_imag
_atom_type_scat_source
C C 0.0181 0.0091 'International Tables Vol C Tables 4.2.6.8 and 6.1.1.4'
H H 0.0000 0.0000 'International Tables Vol C Tables 4.2.6.8 and 6.1.1.4'
O O 0.0492 0.0322 'International Tables Vol C Tables 4.2.6.8 and 6.1.1.4'
S S 0.3331 0.5567 'International Tables Vol C Tables 4.2.6.8 and 6.1.1.4'

loop_
_geom_angle_atom_site_label_1
_geom_angle_atom_site_label_2
_geom_angle_atom_site_label_3
_geom_angle
_geom_angle_site_symmetry_1
_geom_angle_site_symmetry_3
_geom_angle_publ_flag
C9 S1 C15 102.07(10) . . ?
C9 S2 C11 92.00(10) . . ?
C11 O3 C14 114.42(17) . . ?
C2 C1 C6 120.1(2) . . ?
C2 C1 C7 119.32(19) . . ?
C6 C1 C7 120.52(19) . . ?
C1 C2 H2 120.2 . . ?
C1 C2 C3 119.7(2) . . ?
C3 C2 H2 120.2 . . ?
C2 C3 H3 119.9 . . ?
C4 C3 C2 120.1(2) . . ?
C4 C3 H3 119.9 . . ?
C3 C4 H4 119.9 . . ?
C3 C4 C5 120.2(2) . . ?
C5 C4 H4 119.9 . . ?
C4 C5 H5 120.0 . . ?
C4 C5 C6 120.0(2) . . ?
C6 C5 H5 120.0 . . ?
C1 C6 H6 120.1 . . ?
C5 C6 C1 119.8(2) . . ?
C5 C6 H6 120.1 . . ?
O1 C7 C1 119.04(19) . . ?
O1 C7 C8 120.67(19) . . ?
C8 C7 C1 120.29(18) . . ?
C7 C8 C10 125.49(18) . . ?
C9 C8 C7 120.68(19) . . ?
C9 C8 C10 113.82(18) . . ?
S1 C9 S2 119.61(12) . . ?
C8 C9 S1 125.40(17) . . ?
C8 C9 S2 114.99(16) . . ?
C8 C10 H10 109.0 . . ?
C8 C10 C11 107.58(16) . . ?
C8 C10 C12 113.94(18) . . ?
C11 C10 H10 109.0 . . ?
C12 C10 H10 109.0 . . ?
C12 C10 C11 108.16(17) . . ?
S2 C11 H11 108.5 . . ?
O3 C11 S2 111.28(15) . . ?
O3 C11 C10 113.30(17) . . ?
O3 C11 H11 108.5 . . ?
C10 C11 S2 106.70(14) . . ?
C10 C11 H11 108.5 . . ?
C10 C12 H12A 110.3 . . ?
C10 C12 H12B 110.3 . . ?
H12A C12 H12B 108.5 . . ?
C13 C12 C10 107.30(17) . . ?
C13 C12 H12A 110.3 . . ?
C13 C12 H12B 110.3 . . ?
O2 C13 C12 124.7(2) . . ?
O2 C13 C14 121.8(2) . . ?
C12 C13 C14 113.4(2) . . ?
O3 C14 C13 111.1(2) . . ?
O3 C14 H14A 109.4 . . ?
O3 C14 H14B 109.4 . . ?
C13 C14 H14A 109.4 . . ?
C13 C14 H14B 109.4 . . ?
H14A C14 H14B 108.0 . . ?
S1 C15 H15A 109.5 . . ?
S1 C15 H15B 109.5 . . ?
S1 C15 H15C 109.5 . . ?
H15A C15 H15B 109.5 . . ?
H15A C15 H15C 109.5 . . ?
H15B C15 H15C 109.5 . . ?

loop_
_geom_bond_atom_site_label_1
_geom_bond_atom_site_label_2
_geom_bond_distance
_geom_bond_site_symmetry_2
_geom_bond_publ_flag
S1 C9 1.742(2) . ?
S1 C15 1.809(2) . ?
S2 C9 1.747(2) . ?
S2 C11 1.840(2) . ?
O1 C7 1.237(3) . ?
O2 C13 1.199(3) . ?
O3 C11 1.412(3) . ?
O3 C14 1.417(3) . ?
C1 C2 1.391(3) . ?
C1 C6 1.392(3) . ?
C1 C7 1.497(3) . ?
C2 H2 0.9500 . ?
C2 C3 1.391(3) . ?
C3 H3 0.9500 . ?
C3 C4 1.383(4) . ?
C4 H4 0.9500 . ?
C4 C5 1.387(4) . ?
C5 H5 0.9500 . ?
C5 C6 1.389(3) . ?
C6 H6 0.9500 . ?
C7 C8 1.460(3) . ?
C8 C9 1.361(3) . ?
C8 C10 1.522(3) . ?
C10 H10 1.0000 . ?
C10 C11 1.545(3) . ?
C10 C12 1.539(3) . ?
C11 H11 1.0000 . ?
C12 H12A 0.9900 . ?
C12 H12B 0.9900 . ?
C12 C13 1.498(3) . ?
C13 C14 1.515(3) . ?
C14 H14A 0.9900 . ?
C14 H14B 0.9900 . ?
C15 H15A 0.9800 . ?
C15 H15B 0.9800 . ?
C15 H15C 0.9800 . ?

loop_
_geom_torsion_atom_site_label_1
_geom_torsion_atom_site_label_2
_geom_torsion_atom_site_label_3
_geom_torsion_atom_site_label_4
_geom_torsion
_geom_torsion_site_symmetry_1
_geom_torsion_site_symmetry_2
_geom_torsion_site_symmetry_3
_geom_torsion_site_symmetry_4
_geom_torsion_publ_flag
O1 C7 C8 C9 21.2(3) . . . . ?
O1 C7 C8 C10 -159.4(2) . . . . ?
O2 C13 C14 O3 -165.7(3) . . . . ?
C1 C2 C3 C4 2.8(3) . . . . ?
C1 C7 C8 C9 -157.88(19) . . . . ?
C1 C7 C8 C10 21.5(3) . . . . ?
C2 C1 C6 C5 -1.9(3) . . . . ?
C2 C1 C7 O1 45.4(3) . . . . ?
C2 C1 C7 C8 -135.5(2) . . . . ?
C2 C3 C4 C5 -2.1(4) . . . . ?
C3 C4 C5 C6 -0.6(4) . . . . ?
C4 C5 C6 C1 2.6(4) . . . . ?
C6 C1 C2 C3 -0.8(3) . . . . ?
C6 C1 C7 O1 -131.7(2) . . . . ?
C6 C1 C7 C8 47.4(3) . . . . ?
C7 C1 C2 C3 -177.93(19) . . . . ?
C7 C1 C6 C5 175.2(2) . . . . ?
C7 C8 C9 S1 2.7(3) . . . . ?
C7 C8 C9 S2 -177.50(14) . . . . ?
C7 C8 C10 C11 163.27(18) . . . . ?
C7 C8 C10 C12 43.4(3) . . . . ?
C8 C10 C11 S2 22.7(2) . . . . ?
C8 C10 C11 O3 -100.1(2) . . . . ?
C8 C10 C12 C13 56.3(2) . . . . ?
C9 S2 C11 O3 105.34(15) . . . . ?
C9 S2 C11 C10 -18.71(15) . . . . ?
C9 C8 C10 C11 -17.3(2) . . . . ?
C9 C8 C10 C12 -137.20(19) . . . . ?
C10 C8 C9 S1 -176.77(14) . . . . ?
C10 C8 C9 S2 3.0(2) . . . . ?
C10 C12 C13 O2 -134.7(3) . . . . ?
C10 C12 C13 C14 43.0(3) . . . . ?
C11 S2 C9 S1 -170.44(13) . . . . ?
C11 S2 C9 C8 9.73(17) . . . . ?
C11 O3 C14 C13 -61.6(2) . . . . ?
C11 C10 C12 C13 -63.3(2) . . . . ?
C12 C10 C11 S2 146.22(15) . . . . ?
C12 C10 C11 O3 23.4(2) . . . . ?
C12 C13 C14 O3 16.6(3) . . . . ?
C14 O3 C11 S2 -81.0(2) . . . . ?
C14 O3 C11 C10 39.3(2) . . . . ?
C15 S1 C9 S2 -19.86(15) . . . . ?
C15 S1 C9 C8 159.94(18) . . . . ?
